data_4021340
loop_
_publ_author_name
'Motonori Tsuji'

_publ_section_title
;
 Most Stable Conformation of the Cyclopropane Ring Attached at
 a Carbon Atom in a 1,2-Dicarba-closo-dodecaborane(12) System
;
_journal_name_full 'Journal of Organic Chemistry'
_journal_page_first 4063
_journal_page_last 4074
_journal_paper_doi 10.1021/jo049854i
_journal_volume 69
_journal_year 2004
_chemical_formula_moiety 'C12 H22 B10 O'
_chemical_formula_sum 'C12 H22 B10 O'
_chemical_formula_weight 290.41
_chemical_melting_point 134
_space_group_IT_number 2
_symmetry_cell_setting triclinic
_symmetry_Int_Tables_number 2
_symmetry_space_group_name_Hall '-P 1'
_symmetry_space_group_name_H-M 'P -1'
_cell_angle_alpha 106.021(2)
_cell_angle_beta 90.749(2)
_cell_angle_gamma 114.761(2)
_cell_formula_units_Z 2
_cell_length_a 8.081(1)
_cell_length_b 8.226(1)
_cell_length_c 14.511(2)
_cell_measurement_temperature 123.2
_cell_volume 832.7(2)
_exptl_crystal_density_diffrn 1.154
_cod_database_code 4021340

loop_
_symmetry_equiv_pos_as_xyz
x,y,z
-x,-y,-z

loop_
_atom_site_label
_atom_site_type_symbol
_atom_site_fract_x
_atom_site_fract_y
_atom_site_fract_z
_atom_site_U_iso_or_equiv
_atom_site_adp_type
_atom_site_occupancy
_atom_site_calc_flag
_atom_site_refinement_flags
_atom_site_disorder_assembly
_atom_site_disorder_group
O(1) O 0.3150(3) 0.6041(3) 0.9136(2) 0.0284(7) Uani 1.00 d . . .
C(1) C 0.1102(4) 0.4203(5) 0.6883(2) 0.0217(9) Uani 1.00 d . . .
C(2) C 0.2933(5) 0.5676(5) 0.6804(3) 0.0268(10) Uani 1.00 d . . .
C(3) C 0.3240(6) 0.6200(7) 0.5883(3) 0.044(1) Uani 1.00 d . . .
C(4) C 0.4241(5) 0.5212(6) 0.6175(3) 0.041(1) Uani 1.00 d . . .
C(5) C 0.0994(4) 0.3420(4) 0.7852(2) 0.0193(8) Uani 1.00 d . . .
C(6) C 0.2836(4) 0.4232(4) 0.8536(2) 0.0198(9) Uani 1.00 d . . .
C(7) C 0.2817(4) 0.2938(4) 0.9113(2) 0.0207(9) Uani 1.00 d . . .
C(8) C 0.3380(5) 0.1544(5) 0.8738(3) 0.0269(10) Uani 1.00 d . . .
C(9) C 0.3327(5) 0.0330(5) 0.9260(3) 0.030(1) Uani 1.00 d . . .
C(10) C 0.2704(5) 0.0520(5) 1.0152(3) 0.032(1) Uani 1.00 d . . .
C(11) C 0.2165(5) 0.1928(5) 1.0535(3) 0.031(1) Uani 1.00 d . . .
C(12) C 0.2215(4) 0.3139(5) 1.0016(2) 0.0245(9) Uani 1.00 d . . .
B(1) B 0.0827(5) 0.1919(5) 0.6715(3) 0.025(1) Uani 1.00 d . . .
B(2) B -0.0428(5) 0.2435(6) 0.5915(3) 0.029(1) Uani 1.00 d . . .
B(3) B -0.0922(5) 0.4290(6) 0.6601(3) 0.028(1) Uani 1.00 d . . .
B(4) B 0.0040(5) 0.4958(5) 0.7827(3) 0.021(1) Uani 1.00 d . . .
B(5) B -0.0618(5) 0.1109(5) 0.7562(3) 0.023(1) Uani 1.00 d . . .
B(6) B -0.1560(6) 0.0468(6) 0.6335(3) 0.029(1) Uani 1.00 d . . .
B(7) B -0.2645(6) 0.1937(6) 0.6264(3) 0.031(1) Uani 1.00 d . . .
B(8) B -0.2359(5) 0.3486(6) 0.7454(3) 0.025(1) Uani 1.00 d . . .
B(9) B -0.1080(5) 0.2983(5) 0.8255(3) 0.022(1) Uani 1.00 d . . .
B(10) B -0.2756(5) 0.1118(6) 0.7292(3) 0.026(1) Uani 1.00 d . . .
H(1) H 0.343(4) 0.667(5) 0.738(2) 0.022(9) Uiso 1.00 calc . . .
H(2) H 0.214(6) 0.535(6) 0.531(3) 0.07(1) Uiso 1.00 calc . . .
H(3) H 0.385(5) 0.758(6) 0.602(3) 0.05(1) Uiso 1.00 calc . . .
H(4) H 0.552(5) 0.600(5) 0.646(3) 0.04(1) Uiso 1.00 calc . . .
H(5) H 0.374(5) 0.373(6) 0.574(3) 0.06(1) Uiso 1.00 calc . . .
H(6) H 0.384(4) 0.442(4) 0.812(2) 0.009(7) Uiso 1.00 calc . . .
H(7) H 0.375(5) 0.140(5) 0.814(3) 0.04(1) Uiso 1.00 calc . . .
H(8) H 0.361(5) -0.072(5) 0.897(3) 0.05(1) Uiso 1.00 calc . . .
H(9) H 0.269(5) -0.032(5) 1.048(3) 0.04(1) Uiso 1.00 calc . . .
H(10) H 0.175(5) 0.206(5) 1.119(3) 0.05(1) Uiso 1.00 calc . . .
H(11) H 0.195(4) 0.429(5) 1.033(2) 0.030(9) Uiso 1.00 calc . . .
H(12) H 0.073(4) 0.637(4) 0.828(2) 0.013(7) Uiso 1.00 calc . . .
H(13) H -0.076(5) 0.546(5) 0.634(3) 0.05(1) Uiso 1.00 calc . . .
H(14) H -0.008(5) 0.240(5) 0.515(3) 0.05(1) Uiso 1.00 calc . . .
H(15) H -0.381(5) 0.152(5) 0.575(3) 0.05(1) Uiso 1.00 calc . . .
H(16) H -0.202(4) -0.087(4) 0.586(2) 0.022(8) Uiso 1.00 calc . . .
H(17) H -0.408(4) 0.005(4) 0.745(2) 0.022(8) Uiso 1.00 calc . . .
H(18) H -0.038(5) 0.021(5) 0.793(3) 0.05(1) Uiso 1.00 calc . . .
H(19) H -0.110(4) 0.324(4) 0.905(2) 0.013(7) Uiso 1.00 calc . . .
H(20) H -0.329(4) 0.406(4) 0.773(2) 0.023(8) Uiso 1.00 calc . . .
H(21) H 0.200(4) 0.164(4) 0.654(2) 0.026(9) Uiso 1.00 calc . . .
H(22) H 0.433(7) 0.663(8) 0.948(4) 0.11(2) Uiso 1.00 calc . . .

loop_
_atom_site_aniso_label
_atom_site_aniso_U_11
_atom_site_aniso_U_22
_atom_site_aniso_U_33
_atom_site_aniso_U_12
_atom_site_aniso_U_13
_atom_site_aniso_U_23
O(1) 0.040(1) 0.020(1) 0.028(1) 0.014(1) -0.002(1) 0.010(1)
C(1) 0.026(2) 0.026(2) 0.015(2) 0.010(1) 0.004(1) 0.012(1)
C(2) 0.032(2) 0.033(2) 0.017(2) 0.012(2) 0.008(1) 0.013(2)
C(3) 0.046(2) 0.055(3) 0.024(2) 0.005(2) 0.004(2) 0.027(2)
C(4) 0.033(2) 0.044(3) 0.040(3) 0.007(2) 0.019(2) 0.018(2)
C(5) 0.028(2) 0.019(2) 0.016(2) 0.012(1) 0.007(1) 0.010(1)
C(6) 0.026(2) 0.022(2) 0.019(2) 0.014(1) 0.007(1) 0.012(1)
C(7) 0.030(2) 0.021(2) 0.019(2) 0.015(1) 0.006(1) 0.012(1)
C(8) 0.038(2) 0.030(2) 0.023(2) 0.022(2) 0.009(2) 0.012(2)
C(9) 0.040(2) 0.023(2) 0.035(2) 0.020(2) 0.004(2) 0.012(2)
C(10) 0.039(2) 0.034(2) 0.038(2) 0.019(2) 0.007(2) 0.027(2)
C(11) 0.038(2) 0.043(2) 0.026(2) 0.022(2) 0.011(2) 0.024(2)
C(12) 0.038(2) 0.028(2) 0.019(2) 0.021(2) 0.009(1) 0.014(2)
B(1) 0.034(2) 0.023(2) 0.019(2) 0.014(2) 0.008(2) 0.004(2)
B(2) 0.034(2) 0.030(2) 0.016(2) 0.008(2) 0.004(2) 0.008(2)
B(3) 0.035(2) 0.031(2) 0.021(2) 0.014(2) 0.002(2) 0.014(2)
B(4) 0.032(2) 0.023(2) 0.017(2) 0.016(2) 0.007(2) 0.011(2)
B(5) 0.029(2) 0.021(2) 0.022(2) 0.012(2) 0.008(2) 0.009(2)
B(6) 0.036(2) 0.023(2) 0.023(2) 0.011(2) 0.006(2) 0.004(2)
B(7) 0.037(2) 0.033(2) 0.023(2) 0.014(2) 0.003(2) 0.012(2)
B(8) 0.030(2) 0.029(2) 0.022(2) 0.015(2) 0.004(2) 0.010(2)
B(9) 0.030(2) 0.023(2) 0.020(2) 0.015(2) 0.011(2) 0.012(2)
B(10) 0.029(2) 0.028(2) 0.022(2) 0.014(2) 0.005(2) 0.009(2)

loop_
_geom_bond_atom_site_label_1
_geom_bond_atom_site_label_2
_geom_bond_distance
_geom_bond_site_symmetry_1
_geom_bond_site_symmetry_2
_geom_bond_publ_flag
O(1) C(6) 1.415(4) . . yes
C(1) C(2) 1.500(4) . . yes
C(1) C(5) 1.691(4) . . yes
C(1) B(1) 1.743(5) . . yes
C(1) B(2) 1.714(5) . . yes
C(1) B(3) 1.716(5) . . yes
C(1) B(4) 1.734(5) . . yes
C(2) C(3) 1.507(5) . . yes
C(2) C(4) 1.506(5) . . yes
C(3) C(4) 1.492(6) . . yes
C(5) C(6) 1.552(4) . . yes
C(5) B(1) 1.731(5) . . yes
C(5) B(4) 1.743(5) . . yes
C(5) B(5) 1.720(5) . . yes
C(5) B(9) 1.708(5) . . yes
C(6) C(7) 1.520(4) . . yes
C(7) C(8) 1.385(4) . . yes
C(7) C(12) 1.395(4) . . yes
C(8) C(9) 1.398(5) . . yes
C(9) C(10) 1.387(5) . . yes
C(10) C(11) 1.383(5) . . yes
C(11) C(12) 1.394(4) . . yes
B(1) B(2) 1.778(6) . . yes
B(1) B(5) 1.776(5) . . yes
B(1) B(6) 1.769(6) . . yes
B(2) B(3) 1.778(6) . . yes
B(2) B(6) 1.773(6) . . yes
B(2) B(7) 1.777(6) . . yes
B(3) B(4) 1.772(5) . . yes
B(3) B(7) 1.768(6) . . yes
B(3) B(8) 1.779(6) . . yes
B(4) B(8) 1.778(5) . . yes
B(4) B(9) 1.785(5) . . yes
B(5) B(6) 1.772(6) . . yes
B(5) B(9) 1.779(5) . . yes
B(5) B(10) 1.770(5) . . yes
B(6) B(7) 1.787(6) . . yes
B(6) B(10) 1.791(6) . . yes
B(7) B(8) 1.785(6) . . yes
B(7) B(10) 1.788(6) . . yes
B(8) B(9) 1.785(5) . . yes
B(8) B(10) 1.782(6) . . yes
B(9) B(10) 1.780(6) . . yes
